data_1001169
loop_
_publ_author_name
'Leclaire, A'
'Borel, M M'

_publ_section_title
;
Structure de l'Hexachlorure de Dicadmium et de Nickel Dodecahydrate
;
_journal_coden_ASTM ACBCAR
_journal_name_full 'Acta Crystallographica B (24,1968-38,1982)'
_journal_page_first 3088
_journal_page_last 3090
_journal_paper_doi 10.1107/S0567740880010850
_journal_volume 36
_journal_year 1980
_chemical_formula_structural 'Cd2 Ni Cl6 (H2 O)12'
_chemical_formula_sum 'Cd2 Cl6 H24 Ni O12'
_chemical_name_systematic 'Cadmium hexachloroniccolate dodecahydrate'
_space_group_IT_number 43
_symmetry_cell_setting orthorhombic
_symmetry_Int_Tables_number 43
_symmetry_space_group_name_Hall 'F 2 -2d'
_symmetry_space_group_name_H-M 'F d d 2'
_cell_angle_alpha 90
_cell_angle_beta 90
_cell_angle_gamma 90
_cell_formula_units_Z 8
_cell_length_a 24.4219(21)
_cell_length_b 22.3429(22)
_cell_length_c 7.5416(13)
_cell_volume 4115.1
_exptl_crystal_density_meas 2.31
_refine_ls_R_factor_all 0.031
_cod_original_formula_sum 'H24 Cd2 Cl6 Ni O12'
_cod_database_code 1001169

loop_
_symmetry_equiv_pos_as_xyz
x,y,z
-x,-y,z
1/4-x,1/4+y,1/4+z
1/4+x,1/4-y,1/4+z
x,1/2+y,1/2+z
1/2+x,y,1/2+z
1/2+x,1/2+y,z
-x,1/2-y,1/2+z
1/2-x,-y,1/2+z
1/2-x,1/2-y,z
1/4-x,3/4+y,3/4+z
3/4-x,1/4+y,3/4+z
3/4-x,3/4+y,1/4+z
1/4+x,3/4-y,3/4+z
3/4+x,1/4-y,3/4+z
3/4+x,3/4-y,1/4+z

loop_
_atom_site_label
_atom_site_type_symbol
_atom_site_symmetry_multiplicity
_atom_site_Wyckoff_symbol
_atom_site_fract_x
_atom_site_fract_y
_atom_site_fract_z
_atom_site_occupancy
_atom_site_attached_hydrogens
_atom_site_calc_flag
Cd1 Cd2+ 16 b 0.24622(1) 0.00365(1) 0. 1. 0 d
Ni1 Ni2+ 8 a 0.25 0.25 0.21648(8) 1. 0 d
Cl1 Cl1- 16 b 0.30506(3) 0.05522(3) 0.25095(15) 1. 0 d
Cl2 Cl1- 16 b 0.28987(4) 0.06805(3) -0.25000(15) 1. 0 d
Cl3 Cl1- 16 b 0.16767(4) 0.08018(4) 0.05064(14) 1. 0 d
O1 O2- 16 b 0.32005(15) -0.06301(15) -0.03829(38) 1. 2 d
O2 O2- 16 b 0.17013(15) 0.22183(19) 0.23042(82) 1. 2 d
O3 O2- 16 b 0.26691(25) 0.18910(16) 0.02849(47) 1. 2 d
O4 O2- 16 b 0.26828(17) 0.18748(15) 0.41027(50) 1. 2 d
O5 O2- 16 b 0.34427(18) -0.15285(19) 0.19255(57) 1. 2 d
O6 O2- 16 b 0.31748(18) 0.22600(17) -0.27721(51) 1. 2 d

loop_
_atom_type_symbol
_atom_type_oxidation_number
Cd2+ 2.000
Ni2+ 2.000
Cl1- -1.000
O2- -2.000
H1+ 1.000
